data_2006242
loop_
_publ_author_name
'Kan Kanamori'
'Keisuke Miyazaki'
'Ken-Ichi Okamoto'

_publ_contact_author
;
  KAN KANAMORI
  Department of Chemistry,
  Faculty of Science,
  Toyama University,
  Gofuku 3190, Toyama 930, Japan
;
_publ_section_title
;Sodium
 (<i>N</i>-Ethylethylenediamine-<i>N</i>,<i>N</i>',<i>N</i>'-triacetato)oxovanadium(IV)
 Trihydrate
;
_journal_issue 6
_journal_name_full 'Acta Crystallographica Section C'
_journal_page_first 673
_journal_page_last 675
_journal_paper_doi 10.1107/S0108270197000243
_journal_volume 53
_journal_year 1997
_chemical_formula_iupac 'Na[V O (C10 H15 N2 O6)] , 3H2 O'
_chemical_formula_moiety 'C10 H21 N2 Na O10 V'
_chemical_formula_sum 'C10 H21 N2 Na O10 V'
_chemical_formula_weight 403.21
_space_group_IT_number 14
_symmetry_cell_setting monoclinic
_symmetry_space_group_name_Hall '-P 2yab'
_symmetry_space_group_name_H-M 'P 1 21/a 1'
_cell_angle_alpha 90
_cell_angle_beta 101.400(10)
_cell_angle_gamma 90
_cell_formula_units_Z 4
_cell_length_a 17.329(5)
_cell_length_b 13.631(3)
_cell_length_c 6.943(2)
_cell_measurement_reflns_used 25
_cell_measurement_temperature 296
_cell_measurement_theta_max 25.0
_cell_measurement_theta_min 21.0
_cell_volume 1607.7(7)
_computing_cell_refinement 'CAD-4 Software (Enraf-Nonius, 1989)'
_computing_data_collection 'CAD-4 Software (Enraf-Nonius, 1989)'
_computing_data_reduction 'TEXSAN (Molecular Structure Corporation, 1995)'
_computing_molecular_graphics TEXSAN
_computing_publication_material TEXSAN
_computing_structure_refinement TEXSAN
_computing_structure_solution TEXSAN
_diffrn_ambient_temperature 296
_diffrn_measurement_device 'Enraf Nonius CAD-4'
_diffrn_measurement_method '\w/2\q scans'
_diffrn_radiation_monochromator graphite
_diffrn_radiation_source 'Enraf Nonius sealed tube'
_diffrn_radiation_type 'Mo K\a'
_diffrn_radiation_wavelength 0.7107
_diffrn_reflns_av_R_equivalents 1.93
_diffrn_reflns_av_sigmaI/netI 0.033
_diffrn_reflns_limit_h_max 24
_diffrn_reflns_limit_h_min 0
_diffrn_reflns_limit_k_max 19
_diffrn_reflns_limit_k_min -19
_diffrn_reflns_limit_l_max 9
_diffrn_reflns_limit_l_min -9
_diffrn_reflns_number 10101
_diffrn_reflns_reduction_process 'Lp corrections applied'
_diffrn_reflns_theta_max 30.00
_diffrn_reflns_theta_min 1.00
_diffrn_standards_decay_% 0.75
_diffrn_standards_interval_count 120
_diffrn_standards_number 3
_exptl_absorpt_coefficient_mu 0.698
_exptl_absorpt_correction_T_max 0.882
_exptl_absorpt_correction_T_min 0.816
_exptl_absorpt_correction_type psi-scan
_exptl_crystal_colour blue
_exptl_crystal_density_diffrn 1.666
_exptl_crystal_density_meas ?
_exptl_crystal_description column
_exptl_crystal_F_000 836.00
_exptl_crystal_size_max 0.450
_exptl_crystal_size_mid 0.400
_exptl_crystal_size_min 0.180
_refine_diff_density_max 0.48
_refine_diff_density_min -0.28
_refine_ls_extinction_method none
_refine_ls_goodness_of_fit_obs 1.398
_refine_ls_hydrogen_treatment 'noref and water H atoms not located'
_refine_ls_matrix_type full
_refine_ls_number_constraints 0
_refine_ls_number_parameters 217
_refine_ls_number_reflns 4120
_refine_ls_number_restraints 0
_refine_ls_R_factor_obs .0381
_refine_ls_shift/esd_max 0.0010
_refine_ls_shift/esd_mean 0.0000
_refine_ls_structure_factor_coef F
_refine_ls_weighting_details 'w = 1/[\s^2^(Fo) + 0.00063|Fo|^2^]'
_refine_ls_weighting_scheme calc
_refine_ls_wR_factor_obs .0617
_reflns_number_observed 4120
_reflns_number_total 6025
_reflns_observed_criterion >1.5\s(I)
_cod_data_source_file oa1015.cif
_cod_data_source_block global
_cod_depositor_comments
;
 Marking attached hydrogen atoms.

 Antanas Vaitkus,
 2017-08-09

The following automatic conversions were performed:

'_exptl_crystal_density_meas' value 'not measured' was changed to '?'
- the value is perceived as not measured.

Automatic conversion script
Id: cif_fix_values 3008 2015-01-20 13:52:24Z robertas 

The following automatic conversions were performed:

'_refine_ls_weighting_scheme' value 'w = 1/[\s^2^(Fo) +
0.00063|Fo|^2^]' was changed to 'calc'. New tag
'_refine_ls_weighting_details' was created. The value of the new tag
was set to 'w = 1/[\s^2^(Fo) + 0.00063|Fo|^2^]'.

Automatic conversion script
Id: cif_fix_values 3143 2015-03-26 13:38:13Z robertas 

The following automatic conversions were performed:

'_exptl_absorpt_correction_type' value '\y scan' was replaced with
the value 'psi-scan' as specified in the replacement file
'src/cod-tools/trunk/data/replacement-values/replacement_values.lst'.

Automatic conversion script
Id: cif_fix_values 5376 2017-05-30 11:51:03Z andrius 
;
_cod_original_cell_volume 1607.6(6)
_cod_original_sg_symbol_H-M 'P 21/a'
_cod_original_formula_sum 'C10 H21 N2 Na O10 V '
_cod_database_code 2006242

loop_
_symmetry_equiv_pos_as_xyz
'   +x,   +y,   +z'
'1/2-x,1/2+y,   -z'
'   -x,   -y,   -z'
'1/2+x,1/2-y,   +z'

loop_
_atom_site_aniso_label
_atom_site_aniso_U_11
_atom_site_aniso_U_22
_atom_site_aniso_U_33
_atom_site_aniso_U_12
_atom_site_aniso_U_13
_atom_site_aniso_U_23
V .0246(2) .01860(10) .01670(10) .00217(9) .00527(10) .00085(9)
Na .0359(4) .0319(4) .0333(4) -.0037(3) .0072(3) .0004(3)
O1 .0329(6) .0249(6) .0248(6) .0055(5) .0012(5) -.0007(5)
O1w .0570(10) .0377(8) .0422(9) -.0022(7) .0021(7) -.0029(7)
O2 .0353(7) .0319(7) .0356(7) .0140(5) .0031(6) .0005(6)
O2w .0339(7) .0466(8) .0382(8) -.0027(6) .0053(6) -.0003(7)
O3 .0338(7) .0300(6) .0253(6) -.0022(5) .0110(5) .0028(5)
O3w .0478(9) .0421(8) .0630(10) -.0029(7) .0272(8) .0056(8)
O4 .0490(10) .0540(10) .0700(10) -.0182(8) .0320(10) -.0087(9)
O5 .0272(6) .0296(6) .0306(6) .0067(5) .0093(5) .0092(5)
O6 .0383(7) .0343(7) .0405(8) .0134(6) .0105(6) .0116(6)
O7 .0470(8) .0268(6) .0262(6) -.0001(6) .0058(6) -.0050(5)
N1 .0291(7) .0259(7) .0208(6) .0001(5) .0029(5) -.0014(5)
N2 .0271(7) .0261(7) .0240(7) .0036(5) .0085(5) .0046(5)
C1 .0290(8) .0230(7) .0237(8) .0041(6) .0064(6) .0036(6)
C2 .0325(8) .0216(7) .0276(8) .0010(6) .0041(7) -.0027(6)
C3 .0309(9) .0275(8) .0420(10) .0006(7) .0126(8) .0014(7)
C4 .0286(9) .0350(9) .0350(9) -.0021(7) .0019(7) -.0052(8)
C5 .0283(8) .0274(8) .0242(8) .0042(6) .0055(6) .0022(6)
C6 .0316(9) .0282(8) .0380(10) .0058(7) .0117(8) .0114(7)
C7 .0470(10) .0347(9) .0177(7) .0028(8) .0027(7) -.0023(7)
C8 .0480(10) .0321(8) .0243(8) .0063(8) .0184(8) .0023(7)
C9 .0263(8) .0396(10) .0367(10) .0009(7) .0095(7) .0069(8)
C10 .0390(10) .0520(10) .0550(10) -.0009(10) .0250(10) .0120(10)

loop_
_atom_site_label
_atom_site_fract_x
_atom_site_fract_y
_atom_site_fract_z
_atom_site_U_iso_or_equiv
_atom_site_thermal_displace_type
_atom_site_calc_flag
_atom_site_calc_attached_atom
_atom_site_refinement_flags
_atom_site_occupancy
_atom_site_attached_hydrogens
V .23081(2) .15237(2) .53057(4) .01980(7) Uani d . . 1.00 0
Na .01899(5) .40162(6) .16270(10) .0336(2) Uani d . . 1.00 0
O1 .14644(8) .25387(9) .4511(2) .0281(3) Uani d . . 1.00 0
O1w -.00010(10) .22700(10) .1793(3) .0468(5) Uani d . . 1.00 2
O2 .08643(8) .39140(10) .5120(2) .0348(4) Uani d . . 1.00 0
O2w -.01601(9) .41580(10) -.1940(2) .0398(4) Uani d . . 1.00 2
O3 .31134(8) .22861(10) .4250(2) .0290(3) Uani d . . 1.00 0
O3w -.10310(10) .42130(10) .2654(3) .0486(5) Uani d . . 1.00 2
O4 .41310(10) .3311(2) .4742(3) .0551(6) Uani d . . 1.00 0
O5 .31911(7) .07641(10) .6890(2) .0286(3) Uani d . . 1.00 0
O6 .34528(9) -.05740(10) .8730(2) .0373(4) Uani d . . 1.00 0
O7 .19645(9) .07510(10) .3606(2) .0335(3) Uani d . . 1.00 0
N1 .26688(9) .27610(10) .7558(2) .0255(3) Uani d . . 1.00 0
N2 .17399(9) .10180(10) .7594(2) .0253(3) Uani d . . 1.00 0
C1 .14270(10) .33420(10) .5444(3) .0251(4) Uani d . . 1.00 0
C2 .21360(10) .36010(10) .7010(3) .0275(4) Uani d . . 1.00 0
C3 .35940(10) .28830(10) .5324(3) .0328(5) Uani d . . 1.00 0
C4 .34840(10) .3015(2) .7434(3) .0335(4) Uani d . . 1.00 0
C5 .30090(10) .00790(10) .8021(3) .0266(4) Uani d . . 1.00 0
C6 .21770(10) .01150(10) .8393(3) .0321(4) Uani d . . 1.00 0
C7 .25710(10) .2335(2) .9450(3) .0335(5) Uani d . . 1.00 0
C8 .17930(10) .17980(10) .9140(3) .0332(5) Uani d . . 1.00 0
C9 .08970(10) .0767(2) .6787(3) .0337(5) Uani d . . 1.00 0
C10 .04490(10) .0380(2) .8289(4) .0466(6) Uani d . . 1.00 0
H1 .1959 .3822 .8146 .0330 Uiso calc . . 1.00 0
H2 .2419 .4112 .6529 .0330 Uiso calc . . 1.00 0
H3 .3587 .3678 .7823 .0402 Uiso calc . . 1.00 0
H4 .3839 .2598 .8278 .0402 Uiso calc . . 1.00 0
H5 .2201 .0093 .9771 .0385 Uiso calc . . 1.00 0
H6 .1898 -.0441 .7793 .0385 Uiso calc . . 1.00 0
H7 .2989 .1890 .9911 .0402 Uiso calc . . 1.00 0
H8 .2575 .2843 1.0389 .0402 Uiso calc . . 1.00 0
H9 .1380 .2257 .8745 .0399 Uiso calc . . 1.00 0
H10 .1738 .1500 1.0343 .0399 Uiso calc . . 1.00 0
H11 .0638 .1342 .6216 .0405 Uiso calc . . 1.00 0
H12 .0884 .0280 .5801 .0405 Uiso calc . . 1.00 0
H13 .0390 .0903 .9192 .0587 Uiso calc . . 1.00 0
H14 -.0053 .0164 .7665 .0587 Uiso calc . . 1.00 0
H15 .0738 -.0138 .9017 .0587 Uiso calc . . 1.00 0

loop_
_atom_type_symbol
_atom_type_scat_dispersion_real
_atom_type_scat_dispersion_imag
_atom_type_scat_source
Na 0.036 0.025
;International Tables for Crystallography
(1992, Vol. C, Tables 4.2.6.8 and 6.1.1.1)
;
V 0.300 0.529
;International Tables for Crystallography
(1992, Vol. C, Tables 4.2.6.8 and 6.1.1.1)
;
C 0.003 0.002
;International Tables for Crystallography
(1992, Vol. C, Tables 4.2.6.8 and 6.1.1.1)
;
H 0.000 0.000
;International Tables for Crystallography
(1992, Vol. C, Table 6.1.1.2)
;
O 0.011 0.006
;International Tables for Crystallography
(1992, Vol. C, Tables 4.2.6.8 and 6.1.1.1)
;
N 0.006 0.003
;International Tables for Crystallography
(1992, Vol. C, Tables 4.2.6.8 and 6.1.1.1)
;

loop_
_geom_angle_atom_site_label_1
_geom_angle_atom_site_label_2
_geom_angle_atom_site_label_3
_geom_angle_site_symmetry_1
_geom_angle_site_symmetry_2
_geom_angle_site_symmetry_3
_geom_angle
_geom_angle_publ_flag
O1 V O3 1_555 1_555 1_555 93.69(6) no
O1 V O5 1_555 1_555 1_555 161.54(6) yes
O1 V O7 1_555 1_555 1_555 96.09(7) yes
O1 V N1 1_555 1_555 1_555 76.52(5) yes
O1 V N2 1_555 1_555 1_555 90.51(6) no
O3 V O5 1_555 1_555 1_555 87.52(6) no
O3 V O7 1_555 1_555 1_555 104.88(7) yes
O3 V N1 1_555 1_555 1_555 75.61(6) yes
O3 V N2 1_555 1_555 1_555 154.00(6) yes
O5 V O7 1_555 1_555 1_555 101.40(7) yes
O5 V N1 1_555 1_555 1_555 85.98(6) no
O5 V N2 1_555 1_555 1_555 80.70(6) yes
O7 V N1 1_555 1_555 1_555 172.61(7) yes
O7 V N2 1_555 1_555 1_555 100.15(7) yes
N1 V N2 1_555 1_555 1_555 80.48(6) yes
V O1 C1 1_555 1_555 1_555 123.80(10) no
V O3 C3 1_555 1_555 1_555 122.40(10) no
V O5 C5 1_555 1_555 1_555 117.20(10) no
V N1 C2 1_555 1_555 1_555 108.80(10) no
V N1 C4 1_555 1_555 1_555 105.50(10) no
V N1 C7 1_555 1_555 1_555 104.70(10) no
C2 N1 C4 1_555 1_555 1_555 111.20(10) no
C2 N1 C7 1_555 1_555 1_555 111.10(10) no
C4 N1 C7 1_555 1_555 1_555 115.10(10) no
V N2 C6 1_555 1_555 1_555 105.50(10) no
V N2 C8 1_555 1_555 1_555 109.30(10) no
V N2 C9 1_555 1_555 1_555 110.70(10) no
C6 N2 C8 1_555 1_555 1_555 111.3(2) no
C6 N2 C9 1_555 1_555 1_555 109.60(10) no
C8 N2 C9 1_555 1_555 1_555 110.4(2) no
O1 C1 O2 1_555 1_555 1_555 124.4(2) no
O1 C1 C2 1_555 1_555 1_555 116.60(10) no
O2 C1 C2 1_555 1_555 1_555 118.9(2) no
N1 C2 C1 1_555 1_555 1_555 112.50(10) no
N1 C2 H1 1_555 1_555 1_555 108.7(2) no
N1 C2 H2 1_555 1_555 1_555 108.7(2) no
C1 C2 H1 1_555 1_555 1_555 108.7(2) no
C1 C2 H2 1_555 1_555 1_555 108.7(2) no
H1 C2 H2 1_555 1_555 1_555 109.5(2) no
O3 C3 O4 1_555 1_555 1_555 123.5(2) no
O3 C3 C4 1_555 1_555 1_555 116.2(2) no
O4 C3 C4 1_555 1_555 1_555 120.3(2) no
N1 C4 C3 1_555 1_555 1_555 109.3(2) no
N1 C4 H3 1_555 1_555 1_555 109.5(2) no
N1 C4 H4 1_555 1_555 1_555 109.5(2) no
C3 C4 H3 1_555 1_555 1_555 109.5(2) no
C3 C4 H4 1_555 1_555 1_555 109.5(2) no
H3 C4 H4 1_555 1_555 1_555 109.5(2) no
O5 C5 O6 1_555 1_555 1_555 124.2(2) no
O5 C5 C6 1_555 1_555 1_555 115.60(10) no
O6 C5 C6 1_555 1_555 1_555 120.1(2) no
N2 C6 C5 1_555 1_555 1_555 113.20(10) no
N2 C6 H5 1_555 1_555 1_555 108.5(2) no
N2 C6 H6 1_555 1_555 1_555 108.5(2) no
C5 C6 H5 1_555 1_555 1_555 108.5(2) no
C5 C6 H6 1_555 1_555 1_555 108.5(2) no
H5 C6 H6 1_555 1_555 1_555 109.5(2) no
N1 C7 C8 1_555 1_555 1_555 108.60(10) no
N1 C7 H7 1_555 1_555 1_555 109.7(2) no
N1 C7 H8 1_555 1_555 1_555 109.7(2) no
C8 C7 H7 1_555 1_555 1_555 109.7(2) no
C8 C7 H8 1_555 1_555 1_555 109.7(2) no
H7 C7 H8 1_555 1_555 1_555 109.5(2) no
N2 C8 C7 1_555 1_555 1_555 111.9(2) no
N2 C8 H9 1_555 1_555 1_555 108.9(2) no
N2 C8 H10 1_555 1_555 1_555 108.9(2) no
C7 C8 H9 1_555 1_555 1_555 108.9(2) no
C7 C8 H10 1_555 1_555 1_555 108.9(2) no
H9 C8 H10 1_555 1_555 1_555 109.5(2) no
N2 C9 C10 1_555 1_555 1_555 114.6(2) no
N2 C9 H11 1_555 1_555 1_555 108.2(2) no
N2 C9 H12 1_555 1_555 1_555 108.2(2) no
C10 C9 H11 1_555 1_555 1_555 108.2(2) no
C10 C9 H12 1_555 1_555 1_555 108.2(2) no
H11 C9 H12 1_555 1_555 1_555 109.5(2) no
C9 C10 H13 1_555 1_555 1_555 108.9(2) no
C9 C10 H14 1_555 1_555 1_555 110.2(2) no
C9 C10 H15 1_555 1_555 1_555 109.8(2) no
H13 C10 H14 1_555 1_555 1_555 108.8(2) no
H13 C10 H15 1_555 1_555 1_555 108.4(3) no
H14 C10 H15 1_555 1_555 1_555 110.7(3) no

loop_
_geom_bond_atom_site_label_1
_geom_bond_atom_site_label_2
_geom_bond_site_symmetry_1
_geom_bond_site_symmetry_2
_geom_bond_distance
_geom_bond_publ_flag
V O1 1_555 1_555 2.0090(10) yes
V O3 1_555 1_555 1.9920(10) yes
V O5 1_555 1_555 1.9890(10) yes
V O7 1_555 1_555 1.6060(10) yes
V N1 1_555 1_555 2.301(2) yes
V N2 1_555 1_555 2.142(2) yes
O1 C1 1_555 1_555 1.280(2) no
O2 C1 1_555 1_555 1.234(2) no
O3 C3 1_555 1_555 1.290(3) no
O4 C3 1_555 1_555 1.233(3) no
O5 C5 1_555 1_555 1.298(2) no
O6 C5 1_555 1_555 1.215(2) no
N1 C2 1_555 1_555 1.472(2) no
N1 C4 1_555 1_555 1.474(3) no
N1 C7 1_555 1_555 1.477(2) no
N2 C6 1_555 1_555 1.493(2) no
N2 C8 1_555 1_555 1.500(3) no
N2 C9 1_555 1_555 1.498(2) no
C1 C2 1_555 1_555 1.513(3) no
C2 H1 1_555 1_555 .950 no
C2 H2 1_555 1_555 .950 no
C3 C4 1_555 1_555 1.525(3) no
C4 H3 1_555 1_555 .950 no
C4 H4 1_555 1_555 .950 no
C5 C6 1_555 1_555 1.515(3) no
C6 H5 1_555 1_555 .950 no
C6 H6 1_555 1_555 .950 no
C7 C8 1_555 1_555 1.511(3) no
C7 H7 1_555 1_555 .950 no
C7 H8 1_555 1_555 .950 no
C8 H9 1_555 1_555 .950 no
C8 H10 1_555 1_555 .950 no
C9 C10 1_555 1_555 1.512(3) no
C9 H11 1_555 1_555 .950 no
C9 H12 1_555 1_555 .950 no
C10 H13 1_555 1_555 .968 no
C10 H14 1_555 1_555 .940 no
C10 H15 1_555 1_555 .950 no
